data_8101477
loop_
_publ_author_name
'Shoja, M.'

_publ_section_title
;
Crystal structure of 2'-hydroxy-4-methylchalcone, C16H14O2
;
_journal_issue 2
_journal_name_full 'Zeitschrift f\"ur Kristallographie - New Crystal Structures'
_journal_page_first 235
_journal_page_last 236
_journal_volume 214
_journal_year 1999
_chemical_formula_sum 'C16 H14 O2'
_chemical_formula_weight 238.27
_chemical_melting_point 393.5(5)
_space_group_IT_number 15
_symmetry_cell_setting monoclinic
_symmetry_space_group_name_Hall '-C 2yc'
_symmetry_space_group_name_H-M 'C 1 2/c 1'
_cell_angle_alpha 90.00000
_cell_angle_beta 106.94(2)
_cell_angle_gamma 90.00000
_cell_formula_units_Z 8
_cell_length_a 27.781(5)
_cell_length_b 6.657(2)
_cell_length_c 14.203(5)
_cell_measurement_temperature 293
_cell_volume 2512.7(13)
_diffrn_ambient_temperature 293
_exptl_crystal_density_diffrn 1.26
_refine_ls_R_factor_obs .049
_refine_ls_wR_factor_obs .048
_cod_depositor_comments
;
The following automatic conversions were performed:

'_chemical_melting_point' value '393-394 K' was changed to '393.5(5)'
- the average value was taken and precision was estimated.

Automatic conversion script
Id: cif_fix_values 1646 2011-03-28 12:23:43Z adriana 
;
_cod_original_sg_symbol_Hall -c_2yc
_cod_original_sg_symbol_H-M 'C 2/c'
_cod_database_code 8101477

loop_
_symmetry_equiv_pos_as_xyz
+x,+y,+z
-x,+y,1/2-z
-x,-y,-z
+x,-y,1/2+z
1/2+x,1/2+y,+z
1/2-x,1/2+y,1/2-z
1/2-x,1/2-y,-z
1/2+x,1/2-y,1/2+z

loop_
_atom_site_aniso_label
_atom_site_aniso_U_11
_atom_site_aniso_U_22
_atom_site_aniso_U_33
_atom_site_aniso_U_12
_atom_site_aniso_U_13
_atom_site_aniso_U_23
C11 .051(6) .056(6) .056(6) .004(5) .016(5) .006(5)
C6' .060(7) .060(7) .073(6) -.008(6) .021(6) .010(6)
C4 .049(6) .075(7) .047(6) .000(5) .018(5) -.006(5)
C1 .048(5) .058(6) .051(5) .007(5) .017(4) -.001(5)
C1' .051(5) .052(5) .039(5) -.005(5) .013(4) -.007(4)
C12 .060(6) .048(6) .064(6) .012(5) .017(5) .012(5)
C2' .065(7) .060(6) .058(6) -.008(6) .024(5) -.004(5)
C10 .063(6) .058(6) .040(5) -.002(5) .020(4) -.003(4)
O10 .070(4) .052(4) .105(5) .006(3) .010(4) .016(4)
C2 .055(6) .068(7) .046(5) .015(6) .004(5) .007(5)
C3 .064(6) .060(6) .061(7) .002(5) .023(6) .010(6)
C3' .066(8) .066(8) .092(8) -.022(7) .016(6) -.009(7)
C6 .049(6) .064(7) .070(7) .001(5) .017(6) .008(6)
C5 .047(6) .080(8) .058(6) .019(6) .004(5) .005(6)
O2' .088(5) .050(4) .113(6) -.012(4) .007(4) .009(4)
C44 .062(7) .092(9) .081(9) -.021(7) .023(7) -.016(8)
C4' .045(6) .094(9) .088(8) -.010(7) .008(6) -.005(7)
C5' .058(7) .073(8) .087(8) .000(6) .003(6) .025(6)

loop_
_atom_site_label
_atom_site_fract_x
_atom_site_fract_y
_atom_site_fract_z
_atom_site_U_iso_or_equiv
_atom_site_thermal_displace_type
_atom_site_calc_flag
_atom_site_calc_attached_atom
_atom_site_occupancy
C11 .5457(3) .6898(13) .6724(6) .054(5) Uani ? ? 1
C6' .6519(3) .6414(14) .7983(7) .064(6) Uani ? ? 1
C4 .3797(3) .2907(14) .5153(6) .056(5) Uani ? ? 1
C1 .4608(3) .5620(13) .5762(6) .052(5) Uani ? ? 1
C1' .6343(3) .8238(13) .7545(5) .047(4) Uani ? ? 1
C12 .5014(3) .7099(13) .6067(7) .058(5) Uani ? ? 1
C2' .6691(3) .9814(14) .7667(6) .060(6) Uani ? ? 1
C10 .5818(3) .8584(14) .6946(6) .052(5) Uani ? ? 1
O10 .5683(2) 1.0266(9) .6601(5) .079(4) Uani ? ? 1
C2 .4641(3) .3660(14) .6128(6) .059(6) Uani ? ? 1
C3 .4244(4) .2352(15) .5850(7) .061(6) Uani ? ? 1
C3' .7184(4) .9508(17) .8185(8) .076(7) Uani ? ? 1
C6 .4160(3) .6166(14) .5066(7) .061(6) Uani ? ? 1
C5 .3769(3) .4841(15) .4772(7) .064(6) Uani ? ? 1
O2' .6557(2) 1.1664(10) .7286(5) .089(4) Uani ? ? 1
C44 .3357(4) .147(2) .4859(10) .078(7) Uani ? ? 1
C4' .7340(4) .7717(18) .8598(8) .078(7) Uani ? ? 1
C5' .7012(4) .6125(16) .8510(8) .077(7) Uani ? ? 1
H2 .4916(18) .326(8) .659(4) .021(16) Uiso ? ? 1
H3 .425(2) .111(10) .618(5) .06(2) Uiso ? ? 1
H5 .351(2) .520(10) .423(5) .06(2) Uiso ? ? 1
H6 .419(2) .734(11) .475(5) .07(3) Uiso ? ? 1
H3' .739(3) 1.036(12) .816(6) .10(3) Uiso ? ? 1
H4' .765(3) .744(12) .892(5) .08(3) Uiso ? ? 1
H5' .706(3) .496(13) .891(6) .10(3) Uiso ? ? 1
H6' .630(3) .555(10) .805(5) .05(2) Uiso ? ? 1
H441 .324(3) .137(14) .544(4) .13(4) Uiso ? ? 1
H442 .344(3) .026(7) .462(5) .10(3) Uiso ? ? 1
H443 .309(2) .193(13) .434(5) .16(4) Uiso ? ? 1
H2' .6234(17) 1.166(13) .683(5) .09(3) Uiso ? ? 1
H11 .552(2) .571(6) .710(4) .037(18) Uiso ? ? 1
H12 .495(2) .829(6) .569(4) .05(2) Uiso ? ? 1

loop_
_geom_bond_atom_site_label_1
_geom_bond_atom_site_label_2
_geom_bond_distance
_geom_bond_site_symmetry_1
_geom_bond_site_symmetry_2
_geom_bond_publ_flag
C11 C12 1.317(11) . . ?
C11 C10 1.477(12) . . ?
C11 H11 .95(4) . . ?
C6' C1' 1.387(12) . . ?
C6' C5' 1.368(12) . . ?
C6' H6' .87(7) . . ?
C4 C3 1.394(11) . . ?
C4 C5 1.390(14) . . ?
C4 C44 1.512(15) . . ?
C1 C12 1.464(12) . . ?
C1 C2 1.397(13) . . ?
C1 C6 1.394(11) . . ?
C1' C2' 1.404(13) . . ?
C1' C10 1.476(10) . . ?
C12 H12 .94(4) . . ?
C2' C3' 1.368(13) . . ?
C2' O2' 1.353(11) . . ?
C10 O10 1.236(10) . . ?
C2 C3 1.370(13) . . ?
C2 H2 .89(5) . . ?
C3 H3 .94(7) . . ?
C3' C4' 1.343(16) . . ?
C3' H3' .82(8) . . ?
C6 C5 1.367(13) . . ?
C6 H6 .92(7) . . ?
C5 H5 .92(6) . . ?
O2' H2' .94(4) . . ?
C44 H441 .97(7) . . ?
C44 H442 .93(6) . . ?
C44 H443 .92(6) . . ?
C4' C5' 1.380(15) . . ?
C4' H4' .86(7) . . ?
C5' H5' .95(8) . . ?

loop_
_cod_related_entry_id
_cod_related_entry_database
_cod_related_entry_code
1 ChemSpider 4526078
